data_9004404
loop_
_publ_author_name
'Grice, J. D.'
'Szymanski, J. T.'
'Jambor, J. L.'

_publ_section_title
;
 The crystal structure of clinoatacamite, a new polymorph of Cu2(OH)3Cl
;
_journal_name_full 'The Canadian Mineralogist'
_journal_page_first 73
_journal_page_last 78
_journal_volume 34
_journal_year 1996
_chemical_formula_sum 'Cl Cu2 O3'
_chemical_name_mineral Clinoatacamite
_space_group_IT_number 14
_symmetry_space_group_name_Hall '-P 2yn'
_symmetry_space_group_name_H-M 'P 1 21/n 1'
_cell_angle_alpha 90
_cell_angle_beta 99.55
_cell_angle_gamma 90
_cell_length_a 6.144
_cell_length_b 6.805
_cell_length_c 9.112
_cell_formula_units_Z 4
_cell_volume 375.692
_database_code_amcsd 0005478
_exptl_crystal_density_diffrn 3.722
_cod_original_formula_sum 'Cu2 O3 Cl'
_cod_database_code 9004404

loop_
_space_group_symop_operation_xyz
x,y,z
1/2+x,1/2-y,1/2+z
1/2-x,1/2+y,1/2-z
-x,-y,-z

loop_
_atom_site_label
_atom_site_fract_x
_atom_site_fract_y
_atom_site_fract_z
_atom_site_U_iso_or_equiv
Cu1 0.00000 0.50000 0.50000 0.01440
Cu2 0.00000 0.00000 0.00000 0.01680
Cu3 0.25860 0.23840 0.74850 0.01550
O1 0.29980 0.29620 0.54700 0.02200
O2 0.41900 -0.01410 0.77270 0.02200
O3 0.25960 0.67920 0.53720 0.01900
Cl 0.11160 -0.00380 0.30680 0.01870

loop_
_cod_related_entry_id
_cod_related_entry_database
_cod_related_entry_code
1 AMCSD 0005478
